data_2201700
loop_
_publ_author_name
'K\"onig, Verena'
'Schneider, Thomas R.'
'Frank, Eva'
'Aukszi, Beatrix'
'Schneider, Gyula'
'J\'anos W\"olfling'

_publ_section_title 3-Methoxy-1'-phenyl-4'\b,5-dihydro-1<i>H</i>-pyrazolo[4',3':16,17]estra-1,3,5(10)-triene
_journal_issue 8
_journal_name_full 'Acta Crystallographica Section E'
_journal_page_first o810
_journal_page_last o811
_journal_paper_doi 10.1107/S160053680201125X
_journal_volume 58
_journal_year 2002
_chemical_formula_iupac 'C26 H30 N2 O'
_chemical_formula_moiety 'C26 H30 N2 O'
_chemical_formula_sum 'C26 H30 N2 O'
_chemical_formula_weight 386.52
_chemical_melting_point .451E-305
_chemical_name_common
;
3-methoxy-1'-phenyl-4'\b,5-dihydro-1H-pyrazolo
[4',3':16,17]estra-1,3,5(10)-triene
;
_chemical_name_systematic
;
3-methoxy-1'-phenyl-4'\b,5-dihydro-1H-pyrazolo
[4',3':16,17]estra-1,3,5(10)-triene
;
_space_group_IT_number 19
_symmetry_cell_setting orthorhombic
_symmetry_space_group_name_Hall 'P 2ac 2ab'
_symmetry_space_group_name_H-M 'P 21 21 21'
_atom_sites_solution_hydrogens geom
_atom_sites_solution_primary direct
_atom_sites_solution_secondary difmap
_audit_creation_method SHELXL-97
_cell_angle_alpha 90.00
_cell_angle_beta 90.00
_cell_angle_gamma 90.00
_cell_formula_units_Z 4
_cell_length_a 6.1200(10)
_cell_length_b 8.9500(10)
_cell_length_c 37.622(4)
_cell_measurement_reflns_used 3250
_cell_measurement_temperature 133(2)
_cell_measurement_theta_max 24.7
_cell_measurement_theta_min 2.2
_cell_volume 2060.7(5)
_computing_cell_refinement 'SAINT (Bruker 1997b)'
_computing_data_collection 'SMART (Siemens 1996)'
_computing_data_reduction SAINT
_computing_molecular_graphics 'SHELXTL (Sheldrick, 1997b)'
_computing_publication_material SHELXTL
_computing_structure_refinement 'SHELXL97 (Sheldrick, 1997a)'
_computing_structure_solution 'SHELXS97 (Sheldrick, 1990)'
_diffrn_ambient_temperature 133(2)
_diffrn_detector_area_resol_mean 0
_diffrn_measured_fraction_theta_full 0.925
_diffrn_measured_fraction_theta_max 0.925
_diffrn_measurement_device_type 'locally modified Stoe-Siemens-Huber four-circles'
_diffrn_measurement_method '\f and \w'
_diffrn_radiation_monochromator graphite
_diffrn_radiation_source 'fine-focus sealed tube'
_diffrn_radiation_type MoK\a
_diffrn_radiation_wavelength 0.71073
_diffrn_reflns_av_R_equivalents 0.047
_diffrn_reflns_av_sigmaI/netI 0.029
_diffrn_reflns_limit_h_max 6
_diffrn_reflns_limit_h_min -6
_diffrn_reflns_limit_k_max 10
_diffrn_reflns_limit_k_min 0
_diffrn_reflns_limit_l_max 43
_diffrn_reflns_limit_l_min 0
_diffrn_reflns_number 23229
_diffrn_reflns_theta_full 24.8
_diffrn_reflns_theta_max 24.7
_diffrn_reflns_theta_min 2.2
_diffrn_standards_decay_% 0
_diffrn_standards_interval_count 0
_diffrn_standards_interval_time 0
_diffrn_standards_number 0
_exptl_absorpt_coefficient_mu 0.08
_exptl_absorpt_correction_T_max 0.985
_exptl_absorpt_correction_T_min 0.978
_exptl_absorpt_correction_type multi-scan
_exptl_absorpt_process_details '(SADABS; Sheldrick, 2000)'
_exptl_crystal_colour colourless
_exptl_crystal_density_diffrn 1.246
_exptl_crystal_density_method 'not measured'
_exptl_crystal_description block
_exptl_crystal_F_000 832
_exptl_crystal_size_max 0.3
_exptl_crystal_size_mid 0.2
_exptl_crystal_size_min 0.2
_refine_diff_density_max 0.13
_refine_diff_density_min -0.16
_refine_ls_abs_structure_details
;Flack (1983); Friedel pairs were merged due to the lack of anomalous
 scatterers
;
_refine_ls_abs_structure_Flack -1(3)
_refine_ls_extinction_method none
_refine_ls_goodness_of_fit_ref 1.09
_refine_ls_hydrogen_treatment constr
_refine_ls_matrix_type full
_refine_ls_number_parameters 264
_refine_ls_number_reflns 1939
_refine_ls_number_restraints 0
_refine_ls_restrained_S_all 1.09
_refine_ls_R_factor_all 0.047
_refine_ls_R_factor_gt 0.038
_refine_ls_shift/su_max <0.001
_refine_ls_shift/su_mean 0.000
_refine_ls_structure_factor_coef Fsqd
_refine_ls_weighting_details 'calc w = 1/[\s^2^(Fo^2^)+(0.0444P)^2^+0.5351P] where P = (Fo^2^+2Fc^2^)/3'
_refine_ls_weighting_scheme calc
_refine_ls_wR_factor_gt 0.089
_refine_ls_wR_factor_ref 0.092
_reflns_number_gt 1669
_reflns_number_total 1939
_reflns_threshold_expression I>2\s(I)
_cod_data_source_file ya6104.cif
_cod_data_source_block I
_cod_database_code 2201700
_cod_database_fobs_code 2201700

loop_
_symmetry_equiv_pos_as_xyz
'x, y, z'
'-x+1/2, -y, z+1/2'
'-x, y+1/2, -z+1/2'
'x+1/2, -y+1/2, -z'

loop_
_atom_site_label
_atom_site_fract_x
_atom_site_fract_y
_atom_site_fract_z
_atom_site_U_iso_or_equiv
_atom_site_adp_type
_atom_site_calc_flag
_atom_site_refinement_flags
_atom_site_occupancy
_atom_site_disorder_assembly
_atom_site_disorder_group
_atom_site_type_symbol
O 0.0061(4) -0.5755(2) -0.06171(4) 0.0400(5) Uani d . 1 . . O
N1 0.1372(4) -0.1795(2) 0.23953(5) 0.0379(6) Uani d . 1 . . N
C1 0.2376(5) -0.3910(3) 0.01525(7) 0.0359(7) Uani d . 1 . . C
H1 0.3548 -0.3242 0.0199 0.043 Uiso calc R 1 . . H
C1' 0.2936(5) -0.1872(3) 0.26636(7) 0.0348(7) Uani d . 1 . . C
N2 0.2147(4) -0.1367(2) 0.20503(6) 0.0372(6) Uani d . 1 . . N
C2 0.2025(5) -0.4380(3) -0.01926(7) 0.0384(7) Uani d . 1 . . C
H2 0.2949 -0.4038 -0.0378 0.046 Uiso calc R 1 . . H
C2' 0.4724(5) -0.0914(3) 0.26608(7) 0.0389(7) Uani d . 1 . . C
H2' 0.4921 -0.0239 0.2469 0.047 Uiso calc R 1 . . H
C3 0.0318(5) -0.5355(3) -0.02674(7) 0.0349(7) Uani d . 1 . . C
C3' 0.6211(6) -0.0938(4) 0.29356(7) 0.0476(8) Uani d . 1 . . C
H3' 0.7416 -0.0269 0.2933 0.057 Uiso calc R 1 . . H
C4 -0.1009(5) -0.5840(3) 0.00060(7) 0.0385(7) Uani d . 1 . . C
H4 -0.2186 -0.6500 -0.0043 0.046 Uiso calc R 1 . . H
C4' 0.5972(5) -0.1927(4) 0.32168(7) 0.0465(8) Uani d . 1 . . C
H4' 0.7019 -0.1953 0.3403 0.056 Uiso calc R 1 . . H
C5 -0.0633(5) -0.5362(3) 0.03582(7) 0.0364(7) Uani d . 1 . . C
C5' 0.4206(6) -0.2867(3) 0.32223(8) 0.0458(8) Uani d . 1 . . C
H5' 0.4025 -0.3539 0.3415 0.055 Uiso calc R 1 . . H
C6 -0.2191(6) -0.5950(3) 0.06378(7) 0.0460(8) Uani d . 1 . . C
H6A -0.2337 -0.7045 0.0609 0.055 Uiso calc R 1 . . H
H6B -0.3649 -0.5500 0.0599 0.055 Uiso calc R 1 . . H
C6' 0.2672(6) -0.2850(3) 0.29488(7) 0.0403(7) Uani d . 1 . . C
H6' 0.1450 -0.3504 0.2957 0.048 Uiso calc R 1 . . H
C7 -0.1462(6) -0.5618(3) 0.10172(7) 0.0416(8) Uani d . 1 . . C
H7A -0.2707 -0.5754 0.1182 0.050 Uiso calc R 1 . . H
H7B -0.0290 -0.6321 0.1087 0.050 Uiso calc R 1 . . H
C8 -0.0625(5) -0.4022(3) 0.10416(7) 0.0329(7) Uani d . 1 . . C
H8 -0.1757 -0.3341 0.0939 0.039 Uiso calc R 1 . . H
C9 0.1472(5) -0.3875(3) 0.08187(7) 0.0309(7) Uani d . 1 . . C
H9 0.2555 -0.4589 0.0923 0.037 Uiso calc R 1 . . H
C10 0.1070(5) -0.4381(3) 0.04355(7) 0.0317(7) Uani d . 1 . . C
C11 0.2501(5) -0.2307(3) 0.08453(6) 0.0329(7) Uani d . 1 . . C
H11A 0.1577 -0.1590 0.0713 0.039 Uiso calc R 1 . . H
H11B 0.3956 -0.2325 0.0730 0.039 Uiso calc R 1 . . H
C12 0.2763(5) -0.1752(3) 0.12311(6) 0.0338(7) Uani d . 1 . . C
H12A 0.3888 -0.2359 0.1353 0.041 Uiso calc R 1 . . H
H12B 0.3264 -0.0700 0.1229 0.041 Uiso calc R 1 . . H
C13 0.0623(5) -0.1861(3) 0.14338(7) 0.0331(7) Uani d . 1 . . C
C14 -0.0145(5) -0.3523(3) 0.14183(7) 0.0314(7) Uani d . 1 . . C
H14 0.1131 -0.4133 0.1499 0.038 Uiso calc R 1 . . H
C15 -0.1902(5) -0.3701(3) 0.17088(7) 0.0355(7) Uani d . 1 . . C
H15A -0.1857 -0.4716 0.1813 0.043 Uiso calc R 1 . . H
H15B -0.3380 -0.3520 0.1611 0.043 Uiso calc R 1 . . H
C16 -0.1316(5) -0.2510(3) 0.19906(7) 0.0389(7) Uani d . 1 . . C
H16 -0.2552 -0.1790 0.2020 0.047 Uiso calc R 1 . . H
C16A -0.0369(5) -0.2924(3) 0.23511(7) 0.0371(7) Uani d . 1 . . C
H16A -0.1482 -0.2843 0.2541 0.044 Uiso calc R 1 . . H
H16B 0.0237 -0.3950 0.2350 0.044 Uiso calc R 1 . . H
C17 0.0650(5) -0.1723(3) 0.18332(7) 0.0355(7) Uani d . 1 . . C
C18 -0.1070(5) -0.0766(3) 0.12888(7) 0.0427(8) Uani d . 1 . . C
H18A -0.0566 0.0260 0.1329 0.064 Uiso calc R 1 . . H
H18B -0.2465 -0.0919 0.1411 0.064 Uiso calc R 1 . . H
H18C -0.1264 -0.0935 0.1033 0.064 Uiso calc R 1 . . H
C19 -0.1755(6) -0.6699(3) -0.06984(8) 0.0459(9) Uani d . 1 . . C
H19A -0.3116 -0.6194 -0.0632 0.069 Uiso calc R 1 . . H
H19B -0.1626 -0.7636 -0.0565 0.069 Uiso calc R 1 . . H
H19C -0.1769 -0.6916 -0.0954 0.069 Uiso calc R 1 . . H

loop_
_atom_site_aniso_label
_atom_site_aniso_U_11
_atom_site_aniso_U_22
_atom_site_aniso_U_33
_atom_site_aniso_U_12
_atom_site_aniso_U_13
_atom_site_aniso_U_23
O 0.0492(14) 0.0333(10) 0.0376(10) 0.0016(11) -0.0036(10) -0.0042(9)
N1 0.0433(16) 0.0369(12) 0.0335(12) -0.0074(13) 0.0108(12) -0.0024(10)
C1 0.0304(17) 0.0346(14) 0.0428(15) -0.0052(15) 0.0014(14) 0.0016(12)
C1' 0.041(2) 0.0317(14) 0.0319(14) -0.0019(15) 0.0124(14) -0.0100(12)
N2 0.0441(17) 0.0315(12) 0.0362(12) -0.0047(12) 0.0096(13) -0.0021(10)
C2 0.037(2) 0.0389(15) 0.0393(15) 0.0008(16) 0.0040(14) 0.0018(13)
C2' 0.0415(19) 0.0409(15) 0.0344(14) -0.0075(16) 0.0149(15) -0.0057(13)
C3 0.0400(19) 0.0283(13) 0.0363(15) 0.0091(15) 0.0020(14) 0.0008(12)
C3' 0.041(2) 0.0625(19) 0.0390(16) -0.0132(18) 0.0128(16) -0.0093(15)
C4 0.0400(19) 0.0277(13) 0.0480(16) -0.0063(15) -0.0068(15) -0.0027(12)
C4' 0.039(2) 0.063(2) 0.0374(15) -0.0033(19) 0.0044(15) -0.0028(16)
C5 0.038(2) 0.0294(13) 0.0415(15) -0.0034(15) 0.0015(14) 0.0035(12)
C5' 0.055(2) 0.0425(16) 0.0394(16) -0.0010(18) 0.0033(17) 0.0047(13)
C6 0.046(2) 0.0447(17) 0.0479(16) -0.0188(17) 0.0091(16) -0.0040(14)
C6' 0.044(2) 0.0323(14) 0.0443(16) -0.0052(15) 0.0094(16) -0.0026(12)
C7 0.044(2) 0.0359(15) 0.0445(16) -0.0121(16) 0.0059(15) 0.0031(13)
C8 0.0294(18) 0.0331(14) 0.0360(14) -0.0008(14) 0.0022(13) 0.0058(12)
C9 0.0232(16) 0.0305(14) 0.0391(14) -0.0025(13) 0.0015(13) 0.0039(12)
C10 0.0288(17) 0.0267(13) 0.0397(14) 0.0007(14) -0.0001(14) 0.0026(11)
C11 0.0273(17) 0.0359(14) 0.0356(13) -0.0056(14) -0.0001(14) 0.0040(12)
C12 0.0278(18) 0.0339(14) 0.0396(14) -0.0059(14) -0.0032(13) 0.0019(12)
C13 0.0306(19) 0.0303(13) 0.0385(15) -0.0017(14) 0.0025(13) 0.0033(12)
C14 0.0270(18) 0.0275(13) 0.0396(14) -0.0004(14) 0.0010(13) 0.0052(12)
C15 0.0288(18) 0.0356(15) 0.0420(15) -0.0003(13) 0.0046(14) 0.0040(12)
C16 0.0330(18) 0.0372(15) 0.0467(16) 0.0013(15) 0.0125(15) -0.0017(13)
C16A 0.0358(18) 0.0348(14) 0.0406(15) -0.0051(14) 0.0119(14) -0.0040(13)
C17 0.039(2) 0.0270(13) 0.0400(15) -0.0007(15) 0.0034(15) 0.0006(12)
C18 0.043(2) 0.0350(14) 0.0504(17) 0.0031(16) 0.0023(16) 0.0049(13)
C19 0.056(2) 0.0346(15) 0.0471(16) 0.0048(17) -0.0088(16) -0.0064(13)

loop_
_atom_type_symbol
_atom_type_description
_atom_type_scat_dispersion_real
_atom_type_scat_dispersion_imag
_atom_type_scat_source
C C 0.0033 0.0016 'International Tables Vol C Tables 4.2.6.8 and 6.1.1.4'
H H 0.0000 0.0000 'International Tables Vol C Tables 4.2.6.8 and 6.1.1.4'
N N 0.0061 0.0033 'International Tables Vol C Tables 4.2.6.8 and 6.1.1.4'
O O 0.0106 0.0060 'International Tables Vol C Tables 4.2.6.8 and 6.1.1.4'

loop_
_geom_angle_atom_site_label_1
_geom_angle_atom_site_label_2
_geom_angle_atom_site_label_3
_geom_angle
C3 O C19 116.7(2)
C1' N1 N2 116.2(2)
C1' N1 C16A 122.9(2)
N2 N1 C16A 108.6(2)
C2 C1 C10 122.4(3)
C2' C1' N1 120.3(2)
C2' C1' C6' 119.0(3)
N1 C1' C6' 120.6(3)
C17 N2 N1 106.1(2)
C1 C2 C3 119.9(3)
C3' C2' C1' 120.3(3)
O C3 C4 124.4(3)
O C3 C2 116.4(2)
C4 C3 C2 119.3(2)
C2' C3' C4' 120.9(3)
C3 C4 C5 120.5(3)
C5' C4' C3' 119.1(3)
C10 C5 C4 120.6(3)
C10 C5 C6 123.0(2)
C4 C5 C6 116.4(3)
C4' C5' C6' 120.9(3)
C5 C6 C7 113.5(3)
C5' C6' C1' 119.8(3)
C8 C7 C6 109.8(2)
C14 C8 C7 113.5(2)
C14 C8 C9 108.8(2)
C7 C8 C9 109.2(2)
C10 C9 C8 110.7(2)
C10 C9 C11 113.3(2)
C8 C9 C11 112.5(2)
C5 C10 C1 117.3(2)
C5 C10 C9 120.2(2)
C1 C10 C9 122.5(2)
C9 C11 C12 113.4(2)
C13 C12 C11 111.2(2)
C17 C13 C12 119.1(2)
C17 C13 C18 108.1(2)
C12 C13 C18 111.4(2)
C17 C13 C14 96.8(2)
C12 C13 C14 107.6(2)
C18 C13 C14 113.2(2)
C8 C14 C15 119.8(2)
C8 C14 C13 112.0(2)
C15 C14 C13 106.4(2)
C14 C15 C16 104.7(2)
C17 C16 C16A 99.2(2)
C17 C16 C15 103.7(2)
C16A C16 C15 122.2(2)
N1 C16A C16 102.0(2)
N2 C17 C13 132.1(3)
N2 C17 C16 116.1(2)
C13 C17 C16 110.1(2)

loop_
_geom_bond_atom_site_label_1
_geom_bond_atom_site_label_2
_geom_bond_site_symmetry_2
_geom_bond_distance
_geom_bond_publ_flag
O C3 . 1.373(3) ?
O C19 . 1.430(4) ?
N1 C1' . 1.393(3) ?
N1 N2 . 1.434(3) ?
N1 C16A . 1.478(3) ?
C1 C2 . 1.382(4) ?
C1 C10 . 1.397(4) ?
C1' C2' . 1.390(4) ?
C1' C6' . 1.395(4) ?
N2 C17 . 1.268(4) ?
C2 C3 . 1.390(4) ?
C2' C3' . 1.378(4) ?
C3 C4 . 1.381(4) ?
C3' C4' . 1.387(4) ?
C4 C5 . 1.411(4) ?
C4' C5' . 1.369(4) ?
C5 C10 . 1.393(4) ?
C5 C6 . 1.514(4) ?
C5' C6' . 1.393(4) ?
C6 C7 . 1.525(4) ?
C7 C8 . 1.521(4) ?
C8 C14 . 1.514(4) ?
C8 C9 . 1.539(4) ?
C9 C10 . 1.531(4) ?
C9 C11 . 1.542(4) ?
C11 C12 . 1.543(3) ?
C12 C13 . 1.519(4) ?
C13 C17 . 1.508(4) ?
C13 C18 . 1.527(4) ?
C13 C14 . 1.562(4) ?
C14 C15 . 1.542(4) ?
C15 C16 . 1.546(4) ?
C16 C17 . 1.514(4) ?
C16 C16A . 1.521(4) ?

loop_
_cod_related_entry_id
_cod_related_entry_database
_cod_related_entry_code
1 ChemSpider 26231344
